data_2225287
loop_
_publ_author_name
'Sun, Li-Zhen'
'An, Wei'
'Zhang, Hua-Cheng'
'Xin, Fei-Fei'
'Hao, Ai-You'

_publ_section_title
;
 <i>N</i>-(Ferrocenylmethyl)dodecan-1-amine
;
_journal_coeditor_code HY2280
_journal_issue 3
_journal_name_full 'Acta Crystallographica Section E'
_journal_page_first m301
_journal_paper_doi 10.1107/S1600536810005155
_journal_volume 66
_journal_year 2010
_chemical_formula_iupac '[Fe (C5 H5) (C18 H32 N)]'
_chemical_formula_moiety 'C23 H37 Fe N'
_chemical_formula_sum 'C23 H37 Fe N'
_chemical_formula_weight 383.39
_chemical_name_systematic
;
<i>N</i>-(Ferrocenylmethyl)dodecan-1-amine
;
_space_group_IT_number 14
_symmetry_cell_setting monoclinic
_symmetry_space_group_name_Hall '-P 2ybc'
_symmetry_space_group_name_H-M 'P 1 21/c 1'
_atom_sites_solution_hydrogens geom
_atom_sites_solution_primary direct
_atom_sites_solution_secondary difmap
_audit_creation_method SHELXL-97
_cell_angle_alpha 90.00
_cell_angle_beta 97.5340(10)
_cell_angle_gamma 90.00
_cell_formula_units_Z 4
_cell_length_a 26.7005(6)
_cell_length_b 8.0549(2)
_cell_length_c 10.0069(2)
_cell_measurement_reflns_used 8358
_cell_measurement_temperature 293(2)
_cell_measurement_theta_max 27.35
_cell_measurement_theta_min 2.31
_cell_volume 2133.60(8)
_computing_cell_refinement 'SAINT-Plus (Bruker, 2007)'
_computing_data_collection 'APEX2 (Bruker, 2007)'
_computing_data_reduction 'SAINT-Plus(Bruker, 2007)'
_computing_molecular_graphics 'SHELXTL (Sheldrick, 2008) and DIAMOND (Brandenburg, 1999)'
_computing_publication_material 'WinGX (Farrugia, 1999)'
_computing_structure_refinement 'SHELXL97 (Sheldrick, 2008)'
_computing_structure_solution 'SIR97 (Altomare <i>et al.</i>,  1999)'
_diffrn_ambient_temperature 293(2)
_diffrn_measured_fraction_theta_full 0.999
_diffrn_measured_fraction_theta_max 0.999
_diffrn_measurement_device_type 'Bruker APEXII CCD'
_diffrn_measurement_method '\f and \w scans'
_diffrn_radiation_monochromator graphite
_diffrn_radiation_source 'fine-focus sealed tube'
_diffrn_radiation_type MoK\a
_diffrn_radiation_wavelength 0.71073
_diffrn_reflns_av_R_equivalents 0.0205
_diffrn_reflns_av_sigmaI/netI 0.0187
_diffrn_reflns_limit_h_max 34
_diffrn_reflns_limit_h_min -34
_diffrn_reflns_limit_k_max 9
_diffrn_reflns_limit_k_min -10
_diffrn_reflns_limit_l_max 11
_diffrn_reflns_limit_l_min -12
_diffrn_reflns_number 20623
_diffrn_reflns_theta_full 27.49
_diffrn_reflns_theta_max 27.49
_diffrn_reflns_theta_min 0.77
_exptl_absorpt_coefficient_mu 0.712
_exptl_absorpt_correction_T_max 0.8808
_exptl_absorpt_correction_T_min 0.8148
_exptl_absorpt_correction_type multi-scan
_exptl_absorpt_process_details '(SADABS; Sheldrick, 1996)'
_exptl_crystal_colour orange
_exptl_crystal_density_diffrn 1.194
_exptl_crystal_density_method 'not measured'
_exptl_crystal_description prism
_exptl_crystal_F_000 832
_exptl_crystal_size_max 0.30
_exptl_crystal_size_mid 0.26
_exptl_crystal_size_min 0.18
_refine_diff_density_max 0.443
_refine_diff_density_min -0.370
_refine_ls_extinction_coef 0.0051(7)
_refine_ls_extinction_expression Fc^*^=kFc[1+0.001xFc^2^\l^3^/sin(2\q)]^-1/4^
_refine_ls_extinction_method SHELXL
_refine_ls_goodness_of_fit_ref 1.088
_refine_ls_hydrogen_treatment constr
_refine_ls_matrix_type full
_refine_ls_number_parameters 228
_refine_ls_number_reflns 4900
_refine_ls_number_restraints 0
_refine_ls_restrained_S_all 1.088
_refine_ls_R_factor_all 0.0500
_refine_ls_R_factor_gt 0.0366
_refine_ls_shift/su_max 0.002
_refine_ls_shift/su_mean 0.000
_refine_ls_structure_factor_coef Fsqd
_refine_ls_weighting_details 'calc w=1/[\s^2^(Fo^2^)+(0.0649P)^2^+0.2305P] where P=(Fo^2^+2Fc^2^)/3'
_refine_ls_weighting_scheme calc
_refine_ls_wR_factor_gt 0.0968
_refine_ls_wR_factor_ref 0.1121
_reflns_number_gt 3892
_reflns_number_total 4900
_reflns_threshold_expression >2\s(I)
_cod_data_source_file hy2280.cif
_cod_data_source_block I
_cod_depositor_comments
;
The following automatic conversions were performed:
'_symmetry_cell_setting' value 'Monoclinic' changed to 'monoclinic'
according to '/home/saulius/struct/CIF-dictionaries/cif_core.dic'
dictionary named 'cif_core.dic' version 2.4.1 from 2010-06-29.

Automatic conversion script
Id: cif_fix_enum 1527 2010-12-29 10:47:43Z saulius 

The following automatic conversions were performed:

'_symmetry_cell_setting' value 'Monoclinic' changed to 'monoclinic'
according to /home/saulius/struct/CIF-dictionaries/cif_core.dic
dictionary named 'cif_core.dic' version 2.4.1 from 2010-06-29.

Automatic conversion script
Id: cif_fix_values 1715 2011-07-08 13:25:40Z adriana 
;
_cod_original_sg_symbol_H-M 'P 21/c'
_cod_database_code 2225287
_cod_database_fobs_code 2225287

loop_
_symmetry_equiv_pos_as_xyz
'x, y, z'
'-x, y+1/2, -z+1/2'
'-x, -y, -z'
'x, -y-1/2, z-1/2'

loop_
_atom_site_type_symbol
_atom_site_label
_atom_site_fract_x
_atom_site_fract_y
_atom_site_fract_z
_atom_site_U_iso_or_equiv
_atom_site_adp_type
_atom_site_calc_flag
_atom_site_refinement_flags
_atom_site_occupancy
_atom_site_disorder_assembly
_atom_site_disorder_group
C C1 -0.25735(8) 0.8925(3) 0.3331(2) 0.0855(7) Uani d . 1 . .
H H1A -0.2495 0.9931 0.2887 0.128 Uiso calc R 1 . .
H H1B -0.2924 0.8926 0.3453 0.128 Uiso calc R 1 . .
H H1C -0.2505 0.7988 0.2791 0.128 Uiso calc R 1 . .
C C2 -0.22527(7) 0.8816(3) 0.4689(2) 0.0688(6) Uani d . 1 . .
H H2A -0.2342 0.9724 0.5248 0.083 Uiso calc R 1 . .
H H2B -0.2331 0.7787 0.5121 0.083 Uiso calc R 1 . .
C C3 -0.16928(7) 0.8879(3) 0.46240(19) 0.0569(4) Uani d . 1 . .
H H3A -0.1616 0.9896 0.4174 0.068 Uiso calc R 1 . .
H H3B -0.1603 0.7958 0.4078 0.068 Uiso calc R 1 . .
C C4 -0.13669(6) 0.8803(3) 0.59851(18) 0.0570(5) Uani d . 1 . .
H H4A -0.1452 0.9737 0.6525 0.068 Uiso calc R 1 . .
H H4B -0.1448 0.7796 0.6443 0.068 Uiso calc R 1 . .
C C5 -0.08054(6) 0.8833(3) 0.59124(19) 0.0558(4) Uani d . 1 . .
H H5A -0.0726 0.9823 0.5429 0.067 Uiso calc R 1 . .
H H5B -0.0719 0.7879 0.5397 0.067 Uiso calc R 1 . .
C C6 -0.04805(6) 0.8813(3) 0.72736(18) 0.0558(4) Uani d . 1 . .
H H6A -0.0564 0.9776 0.7783 0.067 Uiso calc R 1 . .
H H6B -0.0564 0.7832 0.7762 0.067 Uiso calc R 1 . .
C C7 0.00828(6) 0.8818(3) 0.72004(18) 0.0557(4) Uani d . 1 . .
H H7A 0.0165 0.9785 0.6695 0.067 Uiso calc R 1 . .
H H7B 0.0167 0.7842 0.6708 0.067 Uiso calc R 1 . .
C C8 0.04069(6) 0.8834(3) 0.85633(19) 0.0555(4) Uani d . 1 . .
H H8A 0.0319 0.7879 0.9077 0.067 Uiso calc R 1 . .
H H8B 0.0328 0.9823 0.9048 0.067 Uiso calc R 1 . .
C C9 0.09721(6) 0.8801(3) 0.84908(18) 0.0555(4) Uani d . 1 . .
H H9A 0.1052 0.7802 0.8020 0.067 Uiso calc R 1 . .
H H9B 0.1059 0.9744 0.7964 0.067 Uiso calc R 1 . .
C C10 0.12966(6) 0.8847(3) 0.98511(18) 0.0546(4) Uani d . 1 . .
H H10A 0.1202 0.7927 1.0391 0.066 Uiso calc R 1 . .
H H10B 0.1227 0.9866 1.0308 0.066 Uiso calc R 1 . .
C C11 0.18590(6) 0.8749(3) 0.97731(18) 0.0558(4) Uani d . 1 . .
H H11A 0.1930 0.7717 0.9335 0.067 Uiso calc R 1 . .
H H11B 0.1953 0.9653 0.9216 0.067 Uiso calc R 1 . .
C C12 0.21815(6) 0.8834(3) 1.11265(18) 0.0558(4) Uani d . 1 . .
H H12A 0.2132 0.9901 1.1540 0.067 Uiso calc R 1 . .
H H12B 0.2076 0.7976 1.1709 0.067 Uiso calc R 1 . .
C C13 0.30453(6) 0.8840(3) 1.22683(17) 0.0544(4) Uani d . 1 . .
H H13A 0.2953 0.8050 1.2925 0.065 Uiso calc R 1 . .
H H13B 0.2998 0.9948 1.2611 0.065 Uiso calc R 1 . .
C C14 0.35911(6) 0.8607(2) 1.21065(17) 0.0483(4) Uani d . 1 . .
C C15 0.37909(7) 0.7502(2) 1.12038(19) 0.0560(4) Uani d . 1 . .
H H15 0.3594 0.6787 1.0537 0.067 Uiso calc R 1 . .
C C16 0.43262(8) 0.7632(3) 1.1426(2) 0.0698(6) Uani d . 1 . .
H H16 0.4563 0.7016 1.0943 0.084 Uiso calc R 1 . .
C C17 0.44560(7) 0.8800(3) 1.2456(2) 0.0731(6) Uani d . 1 . .
H H17 0.4800 0.9137 1.2817 0.088 Uiso calc R 1 . .
C C18 0.40041(7) 0.9412(3) 1.28863(18) 0.0591(5) Uani d . 1 . .
H H18 0.3981 1.0241 1.3593 0.071 Uiso calc R 1 . .
C C19 0.39885(9) 1.2394(3) 1.0622(2) 0.0687(6) Uani d . 1 . .
H H19 0.3971 1.3232 1.1325 0.082 Uiso calc R 1 . .
C C20 0.35736(7) 1.1625(2) 0.98373(19) 0.0597(5) Uani d . 1 . .
H H20 0.3216 1.1831 0.9899 0.072 Uiso calc R 1 . .
C C21 0.37662(8) 1.0532(3) 0.89473(19) 0.0596(5) Uani d . 1 . .
H H21 0.3566 0.9829 0.8279 0.071 Uiso calc R 1 . .
C C22 0.42930(8) 1.0612(3) 0.9174(2) 0.0639(5) Uani d . 1 . .
H H22 0.4525 0.9971 0.8693 0.077 Uiso calc R 1 . .
C C23 0.44322(7) 1.1742(3) 1.0199(2) 0.0680(6) Uani d . 1 . .
H H23 0.4779 1.2043 1.0563 0.082 Uiso calc R 1 . .
Fe Fe1 0.401688(8) 0.98868(3) 1.08888(2) 0.04257(11) Uani d . 1 . .
N N1 0.27153(5) 0.8617(2) 1.10053(15) 0.0577(4) Uani d . 1 . .
H H1 0.2825 0.8379 1.0258 0.069 Uiso calc R 1 . .

loop_
_atom_site_aniso_label
_atom_site_aniso_U_11
_atom_site_aniso_U_22
_atom_site_aniso_U_33
_atom_site_aniso_U_12
_atom_site_aniso_U_13
_atom_site_aniso_U_23
C1 0.0610(13) 0.1023(19) 0.0867(16) -0.0100(12) -0.0147(12) 0.0247(14)
C2 0.0478(10) 0.0909(16) 0.0660(12) -0.0064(10) 0.0012(9) 0.0139(11)
C3 0.0481(10) 0.0660(11) 0.0557(11) -0.0037(8) 0.0038(8) 0.0017(9)
C4 0.0462(9) 0.0722(12) 0.0524(10) -0.0024(8) 0.0063(8) 0.0028(9)
C5 0.0452(9) 0.0680(12) 0.0538(10) -0.0006(8) 0.0057(8) -0.0001(9)
C6 0.0442(9) 0.0686(12) 0.0546(10) -0.0006(8) 0.0069(8) 0.0008(9)
C7 0.0444(9) 0.0677(12) 0.0549(10) -0.0004(8) 0.0063(8) -0.0007(9)
C8 0.0439(9) 0.0677(12) 0.0552(10) -0.0006(8) 0.0081(8) -0.0008(9)
C9 0.0444(9) 0.0674(12) 0.0553(11) -0.0009(8) 0.0090(8) -0.0011(9)
C10 0.0421(9) 0.0679(12) 0.0541(10) 0.0003(8) 0.0076(8) -0.0011(9)
C11 0.0430(9) 0.0709(12) 0.0542(10) -0.0015(8) 0.0085(8) 0.0015(9)
C12 0.0408(9) 0.0704(12) 0.0571(11) -0.0005(8) 0.0098(8) -0.0004(9)
C13 0.0451(9) 0.0702(12) 0.0488(10) -0.0006(8) 0.0099(8) 0.0018(8)
C14 0.0450(9) 0.0577(10) 0.0422(8) 0.0011(8) 0.0057(7) 0.0087(7)
C15 0.0598(11) 0.0504(10) 0.0601(11) 0.0051(8) 0.0169(9) 0.0106(8)
C16 0.0587(12) 0.0736(13) 0.0800(15) 0.0258(10) 0.0200(10) 0.0332(12)
C17 0.0439(10) 0.1064(18) 0.0655(13) 0.0029(11) -0.0057(9) 0.0377(13)
C18 0.0569(11) 0.0795(12) 0.0391(9) -0.0042(10) -0.0007(8) 0.0119(9)
C19 0.1042(18) 0.0467(10) 0.0548(11) 0.0008(10) 0.0089(11) -0.0005(8)
C20 0.0475(9) 0.0644(11) 0.0671(12) 0.0135(9) 0.0077(9) 0.0209(10)
C21 0.0716(13) 0.0614(11) 0.0421(9) 0.0004(10) -0.0060(9) 0.0084(9)
C22 0.0663(12) 0.0721(12) 0.0580(12) 0.0155(11) 0.0253(10) 0.0193(10)
C23 0.0512(10) 0.0744(13) 0.0760(14) -0.0130(10) -0.0002(10) 0.0244(11)
Fe1 0.03650(15) 0.05241(17) 0.03810(16) 0.00326(9) 0.00232(10) 0.00551(9)
N1 0.0407(7) 0.0843(11) 0.0486(8) -0.0016(7) 0.0081(6) -0.0071(8)

loop_
_atom_type_symbol
_atom_type_description
_atom_type_scat_dispersion_real
_atom_type_scat_dispersion_imag
_atom_type_scat_source
C C 0.0033 0.0016 'International Tables Vol C Tables 4.2.6.8 and 6.1.1.4'
H H 0.0000 0.0000 'International Tables Vol C Tables 4.2.6.8 and 6.1.1.4'
N N 0.0061 0.0033 'International Tables Vol C Tables 4.2.6.8 and 6.1.1.4'
Fe Fe 0.3463 0.8444 'International Tables Vol C Tables 4.2.6.8 and 6.1.1.4'

loop_
_geom_angle_atom_site_label_1
_geom_angle_atom_site_label_2
_geom_angle_atom_site_label_3
_geom_angle_site_symmetry_1
_geom_angle_site_symmetry_3
_geom_angle
_geom_angle_publ_flag
C2 C1 H1A . . 109.5 ?
C2 C1 H1B . . 109.5 ?
H1A C1 H1B . . 109.5 ?
C2 C1 H1C . . 109.5 ?
H1A C1 H1C . . 109.5 ?
H1B C1 H1C . . 109.5 ?
C3 C2 C1 . . 114.09(18) ?
C3 C2 H2A . . 108.7 ?
C1 C2 H2A . . 108.7 ?
C3 C2 H2B . . 108.7 ?
C1 C2 H2B . . 108.7 ?
H2A C2 H2B . . 107.6 ?
C2 C3 C4 . . 114.54(16) ?
C2 C3 H3A . . 108.6 ?
C4 C3 H3A . . 108.6 ?
C2 C3 H3B . . 108.6 ?
C4 C3 H3B . . 108.6 ?
H3A C3 H3B . . 107.6 ?
C5 C4 C3 . . 114.32(15) ?
C5 C4 H4A . . 108.7 ?
C3 C4 H4A . . 108.7 ?
C5 C4 H4B . . 108.7 ?
C3 C4 H4B . . 108.7 ?
H4A C4 H4B . . 107.6 ?
C4 C5 C6 . . 114.27(15) ?
C4 C5 H5A . . 108.7 ?
C6 C5 H5A . . 108.7 ?
C4 C5 H5B . . 108.7 ?
C6 C5 H5B . . 108.7 ?
H5A C5 H5B . . 107.6 ?
C7 C6 C5 . . 114.28(15) ?
C7 C6 H6A . . 108.7 ?
C5 C6 H6A . . 108.7 ?
C7 C6 H6B . . 108.7 ?
C5 C6 H6B . . 108.7 ?
H6A C6 H6B . . 107.6 ?
C6 C7 C8 . . 114.18(15) ?
C6 C7 H7A . . 108.7 ?
C8 C7 H7A . . 108.7 ?
C6 C7 H7B . . 108.7 ?
C8 C7 H7B . . 108.7 ?
H7A C7 H7B . . 107.6 ?
C7 C8 C9 . . 114.20(15) ?
C7 C8 H8A . . 108.7 ?
C9 C8 H8A . . 108.7 ?
C7 C8 H8B . . 108.7 ?
C9 C8 H8B . . 108.7 ?
H8A C8 H8B . . 107.6 ?
C10 C9 C8 . . 114.26(15) ?
C10 C9 H9A . . 108.7 ?
C8 C9 H9A . . 108.7 ?
C10 C9 H9B . . 108.7 ?
C8 C9 H9B . . 108.7 ?
H9A C9 H9B . . 107.6 ?
C9 C10 C11 . . 113.96(15) ?
C9 C10 H10A . . 108.8 ?
C11 C10 H10A . . 108.8 ?
C9 C10 H10B . . 108.8 ?
C11 C10 H10B . . 108.8 ?
H10A C10 H10B . . 107.7 ?
C12 C11 C10 . . 113.83(15) ?
C12 C11 H11A . . 108.8 ?
C10 C11 H11A . . 108.8 ?
C12 C11 H11B . . 108.8 ?
C10 C11 H11B . . 108.8 ?
H11A C11 H11B . . 107.7 ?
N1 C12 C11 . . 111.68(14) ?
N1 C12 H12A . . 109.3 ?
C11 C12 H12A . . 109.3 ?
N1 C12 H12B . . 109.3 ?
C11 C12 H12B . . 109.3 ?
H12A C12 H12B . . 107.9 ?
N1 C13 C14 . . 112.18(14) ?
N1 C13 H13A . . 109.2 ?
C14 C13 H13A . . 109.2 ?
N1 C13 H13B . . 109.2 ?
C14 C13 H13B . . 109.2 ?
H13A C13 H13B . . 107.9 ?
C15 C14 C18 . . 107.81(16) ?
C15 C14 C13 . . 126.77(17) ?
C18 C14 C13 . . 125.36(17) ?
C15 C14 Fe1 . . 69.72(10) ?
C18 C14 Fe1 . . 69.27(10) ?
C13 C14 Fe1 . . 128.60(12) ?
C14 C15 C16 . . 107.96(18) ?
C14 C15 Fe1 . . 69.72(10) ?
C16 C15 Fe1 . . 69.20(11) ?
C14 C15 H15 . . 126.0 ?
C16 C15 H15 . . 126.0 ?
Fe1 C15 H15 . . 126.0 ?
C17 C16 C15 . . 108.06(18) ?
C17 C16 Fe1 . . 69.45(12) ?
C15 C16 Fe1 . . 70.12(10) ?
C17 C16 H16 . . 126.0 ?
C15 C16 H16 . . 126.0 ?
Fe1 C16 H16 . . 126.0 ?
C16 C17 C18 . . 108.48(19) ?
C16 C17 Fe1 . . 70.11(11) ?
C18 C17 Fe1 . . 69.95(10) ?
C16 C17 H17 . . 125.8 ?
C18 C17 H17 . . 125.8 ?
Fe1 C17 H17 . . 125.8 ?
C17 C18 C14 . . 107.7(2) ?
C17 C18 Fe1 . . 69.17(11) ?
C14 C18 Fe1 . . 70.06(10) ?
C17 C18 H18 . . 126.2 ?
C14 C18 H18 . . 126.2 ?
Fe1 C18 H18 . . 126.2 ?
C23 C19 C20 . . 107.33(19) ?
C23 C19 Fe1 . . 69.62(12) ?
C20 C19 Fe1 . . 69.58(11) ?
C23 C19 H19 . . 126.3 ?
C20 C19 H19 . . 126.3 ?
Fe1 C19 H19 . . 126.3 ?
C21 C20 C19 . . 107.65(17) ?
C21 C20 Fe1 . . 70.03(10) ?
C19 C20 Fe1 . . 69.78(11) ?
C21 C20 H20 . . 126.2 ?
C19 C20 H20 . . 126.2 ?
Fe1 C20 H20 . . 126.2 ?
C22 C21 C20 . . 108.31(19) ?
C22 C21 Fe1 . . 70.06(11) ?
C20 C21 Fe1 . . 69.83(10) ?
C22 C21 H21 . . 125.8 ?
C20 C21 H21 . . 125.8 ?
Fe1 C21 H21 . . 125.8 ?
C23 C22 C21 . . 108.50(19) ?
C23 C22 Fe1 . . 69.92(11) ?
C21 C22 Fe1 . . 69.88(11) ?
C23 C22 H22 . . 125.7 ?
C21 C22 H22 . . 125.7 ?
Fe1 C22 H22 . . 125.7 ?
C22 C23 C19 . . 108.21(19) ?
C22 C23 Fe1 . . 70.32(11) ?
C19 C23 Fe1 . . 69.84(11) ?
C22 C23 H23 . . 125.9 ?
C19 C23 H23 . . 125.9 ?
Fe1 C23 H23 . . 125.9 ?
C17 Fe1 C23 . . 107.07(9) ?
C17 Fe1 C20 . . 159.10(10) ?
C23 Fe1 C20 . . 67.99(8) ?
C17 Fe1 C21 . . 158.62(10) ?
C23 Fe1 C21 . . 67.35(9) ?
C20 Fe1 C21 . . 40.14(8) ?
C17 Fe1 C19 . . 122.45(10) ?
C23 Fe1 C19 . . 40.54(8) ?
C20 Fe1 C19 . . 40.63(8) ?
C21 Fe1 C19 . . 67.69(9) ?
C17 Fe1 C16 . . 40.44(9) ?
C23 Fe1 C16 . . 121.59(8) ?
C20 Fe1 C16 . . 159.64(10) ?
C21 Fe1 C16 . . 123.34(10) ?
C19 Fe1 C16 . . 157.65(9) ?
C17 Fe1 C18 . . 40.89(8) ?
C23 Fe1 C18 . . 123.36(9) ?
C20 Fe1 C18 . . 123.53(8) ?
C21 Fe1 C18 . . 159.49(9) ?
C19 Fe1 C18 . . 108.01(9) ?
C16 Fe1 C18 . . 68.47(9) ?
C17 Fe1 C22 . . 122.53(8) ?
C23 Fe1 C22 . . 39.76(9) ?
C20 Fe1 C22 . . 67.54(8) ?
C21 Fe1 C22 . . 40.06(8) ?
C19 Fe1 C22 . . 67.50(9) ?
C16 Fe1 C22 . . 107.34(9) ?
C18 Fe1 C22 . . 158.80(9) ?
C17 Fe1 C15 . . 68.22(9) ?
C23 Fe1 C15 . . 157.63(9) ?
C20 Fe1 C15 . . 124.14(8) ?
C21 Fe1 C15 . . 108.60(9) ?
C19 Fe1 C15 . . 160.45(9) ?
C16 Fe1 C15 . . 40.68(8) ?
C18 Fe1 C15 . . 68.33(9) ?
C22 Fe1 C15 . . 122.93(9) ?
C17 Fe1 C14 . . 68.47(7) ?
C23 Fe1 C14 . . 160.09(9) ?
C20 Fe1 C14 . . 108.84(7) ?
C21 Fe1 C14 . . 123.81(8) ?
C19 Fe1 C14 . . 124.22(8) ?
C16 Fe1 C14 . . 68.43(7) ?
C18 Fe1 C14 . . 40.67(7) ?
C22 Fe1 C14 . . 159.01(9) ?
C15 Fe1 C14 . . 40.56(7) ?
C13 N1 C12 . . 113.63(14) ?
C13 N1 H1 . . 123.2 ?
C12 N1 H1 . . 123.2 ?

loop_
_geom_bond_atom_site_label_1
_geom_bond_atom_site_label_2
_geom_bond_site_symmetry_2
_geom_bond_distance
_geom_bond_publ_flag
C1 C2 . 1.511(3) ?
C1 H1A . 0.9600 ?
C1 H1B . 0.9600 ?
C1 H1C . 0.9600 ?
C2 C3 . 1.506(2) ?
C2 H2A . 0.9700 ?
C2 H2B . 0.9700 ?
C3 C4 . 1.518(2) ?
C3 H3A . 0.9700 ?
C3 H3B . 0.9700 ?
C4 C5 . 1.511(2) ?
C4 H4A . 0.9700 ?
C4 H4B . 0.9700 ?
C5 C6 . 1.516(2) ?
C5 H5A . 0.9700 ?
C5 H5B . 0.9700 ?
C6 C7 . 1.515(2) ?
C6 H6A . 0.9700 ?
C6 H6B . 0.9700 ?
C7 C8 . 1.516(2) ?
C7 H7A . 0.9700 ?
C7 H7B . 0.9700 ?
C8 C9 . 1.520(2) ?
C8 H8A . 0.9700 ?
C8 H8B . 0.9700 ?
C9 C10 . 1.515(2) ?
C9 H9A . 0.9700 ?
C9 H9B . 0.9700 ?
C10 C11 . 1.516(2) ?
C10 H10A . 0.9700 ?
C10 H10B . 0.9700 ?
C11 C12 . 1.508(2) ?
C11 H11A . 0.9700 ?
C11 H11B . 0.9700 ?
C12 N1 . 1.457(2) ?
C12 H12A . 0.9700 ?
C12 H12B . 0.9700 ?
C13 N1 . 1.454(2) ?
C13 C14 . 1.499(2) ?
C13 H13A . 0.9700 ?
C13 H13B . 0.9700 ?
C14 C15 . 1.421(2) ?
C14 C18 . 1.421(3) ?
C14 Fe1 . 2.0502(16) y
C15 C16 . 1.421(3) ?
C15 Fe1 . 2.0501(18) y
C15 H15 . 0.9800 ?
C16 C17 . 1.406(3) ?
C16 Fe1 . 2.038(2) y
C16 H16 . 0.9800 ?
C17 C18 . 1.421(3) ?
C17 Fe1 . 2.0295(18) y
C17 H17 . 0.9800 ?
C18 Fe1 . 2.0398(18) y
C18 H18 . 0.9800 ?
C19 C23 . 1.411(3) ?
C19 C20 . 1.414(3) ?
C19 Fe1 . 2.038(2) y
C19 H19 . 0.9800 ?
C20 C21 . 1.398(3) ?
C20 Fe1 . 2.0350(17) y
C20 H20 . 0.9800 ?
C21 C22 . 1.397(3) ?
C21 Fe1 . 2.0375(18) y
C21 H21 . 0.9800 ?
C22 C23 . 1.386(3) ?
C22 Fe1 . 2.0398(18) y
C22 H22 . 0.9800 ?
C23 Fe1 . 2.0347(19) y
C23 H23 . 0.9800 ?
N1 H1 . 0.8600 ?

loop_
_geom_hbond_atom_site_label_D
_geom_hbond_atom_site_label_H
_geom_hbond_atom_site_label_A
_geom_hbond_site_symmetry_A
_geom_hbond_distance_DH
_geom_hbond_distance_HA
_geom_hbond_distance_DA
_geom_hbond_angle_DHA
_geom_hbond_publ_flag
C18 H18 Cg1 4_586 0.98 2.96 3.870(2) 155 y

loop_
_geom_torsion_atom_site_label_1
_geom_torsion_atom_site_label_2
_geom_torsion_atom_site_label_3
_geom_torsion_atom_site_label_4
_geom_torsion_site_symmetry_1
_geom_torsion_site_symmetry_2
_geom_torsion_site_symmetry_3
_geom_torsion_site_symmetry_4
_geom_torsion
_geom_torsion_publ_flag
C1 C2 C3 C4 . . . . 178.87(19) ?
C2 C3 C4 C5 . . . . 178.88(17) ?
C3 C4 C5 C6 . . . . 178.17(17) ?
C4 C5 C6 C7 . . . . 179.15(16) ?
C5 C6 C7 C8 . . . . 178.77(16) ?
C6 C7 C8 C9 . . . . 178.73(16) ?
C7 C8 C9 C10 . . . . 179.00(16) ?
C8 C9 C10 C11 . . . . 177.84(16) ?
C9 C10 C11 C12 . . . . 178.69(16) ?
C10 C11 C12 N1 . . . . 175.96(16) ?
N1 C13 C14 C15 . . . . -33.2(2) ?
N1 C13 C14 C18 . . . . 149.91(17) ?
N1 C13 C14 Fe1 . . . . 59.3(2) ?
C18 C14 C15 C16 . . . . -0.18(19) ?
C13 C14 C15 C16 . . . . -177.53(16) ?
Fe1 C14 C15 C16 . . . . 58.82(12) ?
C18 C14 C15 Fe1 . . . . -59.00(12) ?
C13 C14 C15 Fe1 . . . . 123.65(17) ?
C14 C15 C16 C17 . . . . 0.2(2) ?
Fe1 C15 C16 C17 . . . . 59.31(14) ?
C14 C15 C16 Fe1 . . . . -59.14(12) ?
C15 C16 C17 C18 . . . . -0.1(2) ?
Fe1 C16 C17 C18 . . . . 59.64(14) ?
C15 C16 C17 Fe1 . . . . -59.72(12) ?
C16 C17 C18 C14 . . . . 0.0(2) ?
Fe1 C17 C18 C14 . . . . 59.71(13) ?
C16 C17 C18 Fe1 . . . . -59.74(14) ?
C15 C14 C18 C17 . . . . 0.1(2) ?
C13 C14 C18 C17 . . . . 177.53(16) ?
Fe1 C14 C18 C17 . . . . -59.15(13) ?
C15 C14 C18 Fe1 . . . . 59.28(12) ?
C13 C14 C18 Fe1 . . . . -123.32(17) ?
C23 C19 C20 C21 . . . . -0.4(2) ?
Fe1 C19 C20 C21 . . . . -60.05(13) ?
C23 C19 C20 Fe1 . . . . 59.65(14) ?
C19 C20 C21 C22 . . . . 0.2(2) ?
Fe1 C20 C21 C22 . . . . -59.72(13) ?
C19 C20 C21 Fe1 . . . . 59.90(13) ?
C20 C21 C22 C23 . . . . 0.1(2) ?
Fe1 C21 C22 C23 . . . . -59.46(14) ?
C20 C21 C22 Fe1 . . . . 59.58(13) ?
C21 C22 C23 C19 . . . . -0.4(2) ?
Fe1 C22 C23 C19 . . . . -59.81(14) ?
C21 C22 C23 Fe1 . . . . 59.43(14) ?
C20 C19 C23 C22 . . . . 0.5(2) ?
Fe1 C19 C23 C22 . . . . 60.10(14) ?
C20 C19 C23 Fe1 . . . . -59.62(14) ?
C16 C17 Fe1 C23 . . . . -118.99(13) ?
C18 C17 Fe1 C23 . . . . 121.61(14) ?
C16 C17 Fe1 C20 . . . . 168.17(19) ?
C18 C17 Fe1 C20 . . . . 48.8(3) ?
C16 C17 Fe1 C21 . . . . -47.7(3) ?
C18 C17 Fe1 C21 . . . . -167.1(2) ?
C16 C17 Fe1 C19 . . . . -160.67(12) ?
C18 C17 Fe1 C19 . . . . 79.94(15) ?
C18 C17 Fe1 C16 . . . . -119.40(19) ?
C16 C17 Fe1 C18 . . . . 119.40(19) ?
C16 C17 Fe1 C22 . . . . -78.27(15) ?
C18 C17 Fe1 C22 . . . . 162.33(14) ?
C16 C17 Fe1 C15 . . . . 37.80(12) ?
C18 C17 Fe1 C15 . . . . -81.60(14) ?
C16 C17 Fe1 C14 . . . . 81.59(12) ?
C18 C17 Fe1 C14 . . . . -37.81(13) ?
C22 C23 Fe1 C17 . . . . 120.69(14) ?
C19 C23 Fe1 C17 . . . . -120.31(14) ?
C22 C23 Fe1 C20 . . . . -80.88(13) ?
C19 C23 Fe1 C20 . . . . 38.12(12) ?
C22 C23 Fe1 C21 . . . . -37.33(12) ?
C19 C23 Fe1 C21 . . . . 81.67(13) ?
C22 C23 Fe1 C19 . . . . -119.00(18) ?
C22 C23 Fe1 C16 . . . . 78.93(15) ?
C19 C23 Fe1 C16 . . . . -162.07(13) ?
C22 C23 Fe1 C18 . . . . 162.56(12) ?
C19 C23 Fe1 C18 . . . . -78.44(15) ?
C19 C23 Fe1 C22 . . . . 119.00(18) ?
C22 C23 Fe1 C15 . . . . 46.6(3) ?
C19 C23 Fe1 C15 . . . . 165.58(19) ?
C22 C23 Fe1 C14 . . . . -165.54(18) ?
C19 C23 Fe1 C14 . . . . -46.5(3) ?
C21 C20 Fe1 C17 . . . . 160.6(2) ?
C19 C20 Fe1 C17 . . . . 42.1(3) ?
C21 C20 Fe1 C23 . . . . 80.51(14) ?
C19 C20 Fe1 C23 . . . . -38.03(13) ?
C19 C20 Fe1 C21 . . . . -118.53(17) ?
C21 C20 Fe1 C19 . . . . 118.53(17) ?
C21 C20 Fe1 C16 . . . . -41.8(3) ?
C19 C20 Fe1 C16 . . . . -160.4(2) ?
C21 C20 Fe1 C18 . . . . -163.16(13) ?
C19 C20 Fe1 C18 . . . . 78.31(14) ?
C21 C20 Fe1 C22 . . . . 37.40(13) ?
C19 C20 Fe1 C22 . . . . -81.13(14) ?
C21 C20 Fe1 C15 . . . . -78.09(14) ?
C19 C20 Fe1 C15 . . . . 163.37(11) ?
C21 C20 Fe1 C14 . . . . -120.49(12) ?
C19 C20 Fe1 C14 . . . . 120.98(12) ?
C22 C21 Fe1 C17 . . . . -41.8(3) ?
C20 C21 Fe1 C17 . . . . -161.1(2) ?
C22 C21 Fe1 C23 . . . . 37.06(13) ?
C20 C21 Fe1 C23 . . . . -82.23(13) ?
C22 C21 Fe1 C20 . . . . 119.30(18) ?
C22 C21 Fe1 C19 . . . . 81.10(14) ?
C20 C21 Fe1 C19 . . . . -38.20(12) ?
C22 C21 Fe1 C16 . . . . -76.83(16) ?
C20 C21 Fe1 C16 . . . . 163.88(12) ?
C22 C21 Fe1 C18 . . . . 162.9(2) ?
C20 C21 Fe1 C18 . . . . 43.6(3) ?
C20 C21 Fe1 C22 . . . . -119.30(18) ?
C22 C21 Fe1 C15 . . . . -119.41(13) ?
C20 C21 Fe1 C15 . . . . 121.30(12) ?
C22 C21 Fe1 C14 . . . . -161.73(13) ?
C20 C21 Fe1 C14 . . . . 78.98(14) ?
C23 C19 Fe1 C17 . . . . 77.97(15) ?
C20 C19 Fe1 C17 . . . . -163.53(12) ?
C20 C19 Fe1 C23 . . . . 118.50(18) ?
C23 C19 Fe1 C20 . . . . -118.50(18) ?
C23 C19 Fe1 C21 . . . . -80.76(14) ?
C20 C19 Fe1 C21 . . . . 37.75(12) ?
C23 C19 Fe1 C16 . . . . 43.6(3) ?
C20 C19 Fe1 C16 . . . . 162.1(2) ?
C23 C19 Fe1 C18 . . . . 120.63(13) ?
C20 C19 Fe1 C18 . . . . -120.86(12) ?
C23 C19 Fe1 C22 . . . . -37.26(12) ?
C20 C19 Fe1 C22 . . . . 81.24(13) ?
C23 C19 Fe1 C15 . . . . -163.6(2) ?
C20 C19 Fe1 C15 . . . . -45.1(3) ?
C23 C19 Fe1 C14 . . . . 162.61(12) ?
C20 C19 Fe1 C14 . . . . -78.89(13) ?
C15 C16 Fe1 C17 . . . . 119.18(16) ?
C17 C16 Fe1 C23 . . . . 79.02(14) ?
C15 C16 Fe1 C23 . . . . -161.80(12) ?
C17 C16 Fe1 C20 . . . . -167.86(19) ?
C15 C16 Fe1 C20 . . . . -48.7(3) ?
C17 C16 Fe1 C21 . . . . 161.17(12) ?
C15 C16 Fe1 C21 . . . . -79.65(14) ?
C17 C16 Fe1 C19 . . . . 47.3(3) ?
C15 C16 Fe1 C19 . . . . 166.45(19) ?
C17 C16 Fe1 C18 . . . . -37.81(12) ?
C15 C16 Fe1 C18 . . . . 81.37(12) ?
C17 C16 Fe1 C22 . . . . 120.13(13) ?
C15 C16 Fe1 C22 . . . . -120.69(12) ?
C17 C16 Fe1 C15 . . . . -119.18(17) ?
C17 C16 Fe1 C14 . . . . -81.69(12) ?
C15 C16 Fe1 C14 . . . . 37.49(11) ?
C14 C18 Fe1 C17 . . . . -118.95(19) ?
C17 C18 Fe1 C23 . . . . -77.08(17) ?
C14 C18 Fe1 C23 . . . . 163.97(11) ?
C17 C18 Fe1 C20 . . . . -161.22(14) ?
C14 C18 Fe1 C20 . . . . 79.83(14) ?
C17 C18 Fe1 C21 . . . . 166.6(2) ?
C14 C18 Fe1 C21 . . . . 47.6(3) ?
C17 C18 Fe1 C19 . . . . -119.11(15) ?
C14 C18 Fe1 C19 . . . . 121.94(13) ?
C17 C18 Fe1 C16 . . . . 37.41(14) ?
C14 C18 Fe1 C16 . . . . -81.54(13) ?
C17 C18 Fe1 C22 . . . . -45.1(3) ?
C14 C18 Fe1 C22 . . . . -164.0(2) ?
C17 C18 Fe1 C15 . . . . 81.32(15) ?
C14 C18 Fe1 C15 . . . . -37.63(11) ?
C17 C18 Fe1 C14 . . . . 118.95(19) ?
C23 C22 Fe1 C17 . . . . -77.16(16) ?
C21 C22 Fe1 C17 . . . . 163.26(14) ?
C21 C22 Fe1 C23 . . . . -119.59(18) ?
C23 C22 Fe1 C20 . . . . 82.12(13) ?
C21 C22 Fe1 C20 . . . . -37.47(13) ?
C23 C22 Fe1 C21 . . . . 119.59(18) ?
C23 C22 Fe1 C19 . . . . 37.97(12) ?
C21 C22 Fe1 C19 . . . . -81.62(14) ?
C23 C22 Fe1 C16 . . . . -118.87(14) ?
C21 C22 Fe1 C16 . . . . 121.55(14) ?
C23 C22 Fe1 C18 . . . . -43.8(3) ?
C21 C22 Fe1 C18 . . . . -163.4(2) ?
C23 C22 Fe1 C15 . . . . -160.77(12) ?
C21 C22 Fe1 C15 . . . . 79.64(14) ?
C23 C22 Fe1 C14 . . . . 166.26(18) ?
C21 C22 Fe1 C14 . . . . 46.7(3) ?
C14 C15 Fe1 C17 . . . . 81.90(12) ?
C16 C15 Fe1 C17 . . . . -37.58(12) ?
C14 C15 Fe1 C23 . . . . 163.83(18) ?
C16 C15 Fe1 C23 . . . . 44.4(3) ?
C14 C15 Fe1 C20 . . . . -78.92(13) ?
C16 C15 Fe1 C20 . . . . 161.60(13) ?
C14 C15 Fe1 C21 . . . . -120.65(12) ?
C16 C15 Fe1 C21 . . . . 119.88(13) ?
C14 C15 Fe1 C19 . . . . -45.1(3) ?
C16 C15 Fe1 C19 . . . . -164.6(2) ?
C14 C15 Fe1 C16 . . . . 119.48(16) ?
C14 C15 Fe1 C18 . . . . 37.73(11) ?
C16 C15 Fe1 C18 . . . . -81.75(13) ?
C14 C15 Fe1 C22 . . . . -162.56(11) ?
C16 C15 Fe1 C22 . . . . 77.96(14) ?
C16 C15 Fe1 C14 . . . . -119.48(16) ?
C15 C14 Fe1 C17 . . . . -81.23(13) ?
C18 C14 Fe1 C17 . . . . 38.01(14) ?
C13 C14 Fe1 C17 . . . . 157.32(19) ?
C15 C14 Fe1 C23 . . . . -161.9(2) ?
C18 C14 Fe1 C23 . . . . -42.6(3) ?
C13 C14 Fe1 C23 . . . . 76.7(3) ?
C15 C14 Fe1 C20 . . . . 120.88(12) ?
C18 C14 Fe1 C20 . . . . -119.89(13) ?
C13 C14 Fe1 C20 . . . . -0.57(18) ?
C15 C14 Fe1 C21 . . . . 78.92(13) ?
C18 C14 Fe1 C21 . . . . -161.85(13) ?
C13 C14 Fe1 C21 . . . . -42.53(19) ?
C15 C14 Fe1 C19 . . . . 163.35(12) ?
C18 C14 Fe1 C19 . . . . -77.42(14) ?
C13 C14 Fe1 C19 . . . . 41.90(19) ?
C15 C14 Fe1 C16 . . . . -37.61(12) ?
C18 C14 Fe1 C16 . . . . 81.63(14) ?
C13 C14 Fe1 C16 . . . . -159.05(19) ?
C15 C14 Fe1 C18 . . . . -119.24(16) ?
C13 C14 Fe1 C18 . . . . 119.3(2) ?
C15 C14 Fe1 C22 . . . . 44.6(2) ?
C18 C14 Fe1 C22 . . . . 163.9(2) ?
C13 C14 Fe1 C22 . . . . -76.8(3) ?
C18 C14 Fe1 C15 . . . . 119.24(16) ?
C13 C14 Fe1 C15 . . . . -121.4(2) ?
C14 C13 N1 C12 . . . . 179.95(15) ?
C11 C12 N1 C13 . . . . 174.70(16) ?
